data_2016242
loop_
_publ_author_name
'Sopkov\'a-de Oliveira Santos, Jana'
'Verhaeghe, Pierre'
'Lohier, Jean-Fran\,cois'
'Rathelot, Pascal'
'Vanelle, Patrice'
'Rault, Sylvain'

_publ_section_title
;
 Quinoline derivatives: potential antiparasitic and antiviral agents
;
_journal_coeditor_code FA3106
_journal_issue 11
_journal_name_full 'Acta Crystallographica Section C'
_journal_page_first o643
_journal_page_last o645
_journal_paper_doi 10.1107/S0108270107046550
_journal_volume 63
_journal_year 2007
_chemical_formula_iupac 'C13 H11 Cl N2 O2'
_chemical_formula_moiety 'C13 H11 Cl N2 O2'
_chemical_formula_sum 'C13 H11 Cl N2 O2'
_chemical_formula_weight 262.69
_chemical_melting_point 401
_chemical_name_systematic
;
2-(1-chloro-2-methylpropenyl)-8-nitroquinoline
;
_space_group_IT_number 4
_symmetry_cell_setting monoclinic
_symmetry_space_group_name_Hall 'P 2yb'
_symmetry_space_group_name_H-M 'P 1 21 1'
_atom_sites_solution_hydrogens difmap
_atom_sites_solution_primary direct
_atom_sites_solution_secondary difmap
_audit_creation_method SHELXL-97
_cell_angle_alpha 90.00
_cell_angle_beta 111.6580(10)
_cell_angle_gamma 90.00
_cell_formula_units_Z 2
_cell_length_a 8.6278(2)
_cell_length_b 6.6525(2)
_cell_length_c 11.3284(3)
_cell_measurement_reflns_used 9787
_cell_measurement_temperature 150(2)
_cell_measurement_theta_max 48.78
_cell_measurement_theta_min 3.62
_cell_volume 604.31(3)
_computing_cell_refinement APEX2
_computing_data_collection APEX2
_computing_data_reduction SAINT
_computing_molecular_graphics 'ORTEP-3 (Farrugia, 1997)'
_computing_publication_material 'SHELXL97 (Sheldrick, 1997)'
_computing_structure_refinement 'SHELXL97 (Sheldrick, 1997)'
_computing_structure_solution 'SHELXTL (Sheldrick, 1990)'
_diffrn_ambient_temperature 150(2)
_diffrn_measured_fraction_theta_full 0.997
_diffrn_measured_fraction_theta_max 0.997
_diffrn_measurement_device_type 'Bruker APEXII CCD area-detector'
_diffrn_measurement_method 'phi and omega scans'
_diffrn_radiation_monochromator graphite
_diffrn_radiation_source 'sealed tube'
_diffrn_radiation_type MoK\a
_diffrn_radiation_wavelength 0.71073
_diffrn_reflns_av_R_equivalents 0.0232
_diffrn_reflns_av_sigmaI/netI 0.0194
_diffrn_reflns_limit_h_max 17
_diffrn_reflns_limit_h_min -16
_diffrn_reflns_limit_k_max 13
_diffrn_reflns_limit_k_min -13
_diffrn_reflns_limit_l_max 22
_diffrn_reflns_limit_l_min -22
_diffrn_reflns_number 45955
_diffrn_reflns_theta_full 45.46
_diffrn_reflns_theta_max 45.46
_diffrn_reflns_theta_min 2.54
_diffrn_standards_decay_% 0
_exptl_absorpt_coefficient_mu 0.311
_exptl_absorpt_correction_type none
_exptl_crystal_colour 'translucent colourless'
_exptl_crystal_density_diffrn 1.444
_exptl_crystal_density_method 'not measured'
_exptl_crystal_description prism
_exptl_crystal_F_000 272
_exptl_crystal_size_max 0.589
_exptl_crystal_size_mid 0.344
_exptl_crystal_size_min 0.231
_refine_diff_density_max 0.553
_refine_diff_density_min -0.439
_refine_ls_abs_structure_details 'Flack (1983), 4595 Friedel pairs'
_refine_ls_abs_structure_Flack 0.02(2)
_refine_ls_extinction_method none
_refine_ls_goodness_of_fit_ref 1.064
_refine_ls_hydrogen_treatment refall
_refine_ls_matrix_type full
_refine_ls_number_parameters 207
_refine_ls_number_reflns 9975
_refine_ls_number_restraints 1
_refine_ls_restrained_S_all 1.064
_refine_ls_R_factor_all 0.0350
_refine_ls_R_factor_gt 0.0287
_refine_ls_shift/su_max 0.002
_refine_ls_shift/su_mean 0.000
_refine_ls_structure_factor_coef Fsqd
_refine_ls_weighting_details 'calc w=1/[\s^2^(Fo^2^)+(0.0513P)^2^+0.0106P] where P=(Fo^2^+2Fc^2^)/3'
_refine_ls_weighting_scheme calc
_refine_ls_wR_factor_gt 0.0780
_refine_ls_wR_factor_ref 0.0823
_reflns_number_gt 8940
_reflns_number_total 9975
_reflns_threshold_expression >2sigma(I)
_cod_data_source_file fa3106.cif
_cod_data_source_block I
_cod_depositor_comments
;
The following automatic conversions were performed:
'_symmetry_cell_setting' value 'Monoclinic' changed to 'monoclinic'
according to '/home/saulius/struct/CIF-dictionaries/cif_core.dic'
dictionary named 'cif_core.dic' version 2.4.1 from
2010-06-29.

'_exptl_absorpt_correction_type' value 'None' changed to
'none' according to '/home/saulius/struct/CIF-dictionaries/cif_core.dic'
dictionary named 'cif_core.dic' version 2.4.1 from
2010-06-29.

'_geom_bond_publ_flag' value 'YES' changed to 'yes' according
to '/home/saulius/struct/CIF-dictionaries/cif_core.dic' dictionary named
'cif_core.dic' version 2.4.1 from 2010-06-29 (3 times).

Automatic conversion script
Id: cif_fix_enum 1527 2010-12-29 10:47:43Z saulius 

The following automatic conversions were performed:

'_symmetry_cell_setting' value 'Monoclinic' changed to 'monoclinic'
according to /home/saulius/struct/CIF-dictionaries/cif_core.dic
dictionary named 'cif_core.dic' version 2.4.1 from
2010-06-29.

'_exptl_absorpt_correction_type' value 'None' changed to
'none' according to
/home/saulius/struct/CIF-dictionaries/cif_core.dic dictionary named
'cif_core.dic' version 2.4.1 from 2010-06-29.

'_geom_bond_publ_flag'
value 'YES' changed to 'yes' according to
/home/saulius/struct/CIF-dictionaries/cif_core.dic dictionary named
'cif_core.dic' version 2.4.1 from 2010-06-29 (3 times).

Automatic conversion script
Id: cif_fix_values 1715 2011-07-08 13:25:40Z adriana 
;
_cod_original_sg_symbol_H-M 'P2(1)   '
_cod_database_code 2016242
_cod_database_fobs_code 2016242

loop_
_symmetry_equiv_pos_as_xyz
'x, y, z'
'-x, y+1/2, -z'

loop_
_atom_site_type_symbol
_atom_site_label
_atom_site_fract_x
_atom_site_fract_y
_atom_site_fract_z
_atom_site_U_iso_or_equiv
_atom_site_adp_type
_atom_site_calc_flag
_atom_site_occupancy
N N1 0.02466(5) 0.63126(8) 0.72838(4) 0.01193(6) Uani d 1
C C2 0.18843(6) 0.63258(9) 0.78762(5) 0.01207(7) Uani d 1
C C3 0.30191(6) 0.63868(10) 0.72316(6) 0.01497(8) Uani d 1
H H3 0.4213(19) 0.642(3) 0.7703(15) 0.023(3) Uiso d 1
C C4 0.24060(7) 0.64404(10) 0.59322(6) 0.01547(8) Uani d 1
H H4 0.306(2) 0.636(3) 0.5417(14) 0.024(3) Uiso d 1
C C4A 0.06634(7) 0.64360(9) 0.52595(5) 0.01314(7) Uani d 1
C C5 -0.00734(8) 0.64532(10) 0.39136(5) 0.01646(9) Uani d 1
H H5 0.056(2) 0.643(4) 0.3397(17) 0.036(4) Uiso d 1
C C6 -0.17734(9) 0.64050(11) 0.33036(5) 0.01788(9) Uani d 1
H H6 -0.234(2) 0.642(3) 0.2385(14) 0.023(3) Uiso d 1
C C7 -0.28168(8) 0.63302(11) 0.40162(5) 0.01688(9) Uani d 1
H H7 -0.410(2) 0.626(3) 0.3545(16) 0.028(4) Uiso d 1
C C8 -0.21056(6) 0.63563(10) 0.53138(5) 0.01372(7) Uani d 1
C C8A -0.03604(6) 0.63950(9) 0.59934(5) 0.01156(7) Uani d 1
C C9 0.25245(6) 0.62828(10) 0.92832(5) 0.01384(7) Uani d 1
Cl Cl1 0.40550(2) 0.44320(4) 0.992777(17) 0.02599(5) Uani d 1
C C10 0.20757(7) 0.74991(10) 1.00440(5) 0.01551(8) Uani d 1
C C11 0.08555(11) 0.91861(13) 0.95364(7) 0.02266(12) Uani d 1
H H11A 0.049(2) 0.935(4) 0.8615(14) 0.028(3) Uiso d 1
H H11B 0.000(3) 0.899(4) 0.980(2) 0.050(6) Uiso d 1
H H11C 0.139(3) 1.038(4) 0.9909(19) 0.046(5) Uiso d 1
C C12 0.27972(11) 0.73368(15) 1.14658(6) 0.02407(13) Uani d 1
H H12A 0.198(2) 0.788(4) 1.1832(18) 0.039(5) Uiso d 1
H H12B 0.301(3) 0.610(4) 1.172(2) 0.053(6) Uiso d 1
H H12C 0.361(3) 0.808(5) 1.176(2) 0.060(7) Uiso d 1
N N2 -0.32150(6) 0.62788(12) 0.60284(5) 0.01905(9) Uani d 1
O O2 -0.41357(8) 0.47998(13) 0.58512(7) 0.02795(13) Uani d 1
O O1 -0.31845(8) 0.76646(16) 0.67379(7) 0.03291(17) Uani d 1

loop_
_atom_site_aniso_label
_atom_site_aniso_U_11
_atom_site_aniso_U_22
_atom_site_aniso_U_33
_atom_site_aniso_U_12
_atom_site_aniso_U_13
_atom_site_aniso_U_23
N1 0.01043(13) 0.01378(16) 0.01126(13) 0.00101(13) 0.00364(10) 0.00055(13)
C2 0.01033(14) 0.01196(17) 0.01353(15) 0.00083(14) 0.00395(12) 0.00015(15)
C3 0.01169(16) 0.01539(19) 0.01899(19) 0.00065(16) 0.00702(14) -0.00012(18)
C4 0.01519(18) 0.0153(2) 0.01937(19) 0.00050(16) 0.01044(15) 0.00014(18)
C4A 0.01633(17) 0.01137(17) 0.01385(16) 0.00046(15) 0.00805(14) 0.00010(15)
C5 0.0236(2) 0.0142(2) 0.01403(17) 0.00023(19) 0.00976(16) 0.00034(17)
C6 0.0258(2) 0.0157(2) 0.01146(16) 0.0016(2) 0.00605(16) 0.00086(17)
C7 0.01767(19) 0.0183(2) 0.01186(16) 0.00310(19) 0.00213(14) 0.00060(17)
C8 0.01242(15) 0.01629(19) 0.01160(15) 0.00261(16) 0.00344(12) 0.00036(16)
C8A 0.01167(15) 0.01190(17) 0.01142(14) 0.00133(14) 0.00461(12) 0.00023(14)
C9 0.01140(15) 0.01420(19) 0.01359(16) 0.00054(15) 0.00187(12) 0.00140(16)
Cl1 0.02318(7) 0.02529(8) 0.02324(7) 0.01106(6) 0.00123(5) 0.00584(6)
C10 0.01560(19) 0.0175(2) 0.01256(17) -0.00187(16) 0.00418(14) -0.00001(16)
C11 0.0284(3) 0.0223(3) 0.0192(2) 0.0075(2) 0.0110(2) -0.0005(2)
C12 0.0258(3) 0.0305(4) 0.01260(19) -0.0053(3) 0.00322(19) -0.0006(2)
N2 0.01086(15) 0.0311(3) 0.01429(16) 0.00479(18) 0.00354(12) 0.00092(19)
O2 0.0186(2) 0.0375(4) 0.0297(3) -0.0027(2) 0.01124(18) 0.0044(2)
O1 0.0214(2) 0.0510(5) 0.0281(3) 0.0040(3) 0.0111(2) -0.0161(3)

loop_
_atom_type_symbol
_atom_type_description
_atom_type_scat_dispersion_real
_atom_type_scat_dispersion_imag
_atom_type_scat_source
C C 0.0033 0.0016 'International Tables Vol C Tables 4.2.6.8 and 6.1.1.4'
H H 0.0000 0.0000 'International Tables Vol C Tables 4.2.6.8 and 6.1.1.4'
N N 0.0061 0.0033 'International Tables Vol C Tables 4.2.6.8 and 6.1.1.4'
O O 0.0106 0.0060 'International Tables Vol C Tables 4.2.6.8 and 6.1.1.4'
Cl Cl 0.1484 0.1585 'International Tables Vol C Tables 4.2.6.8 and 6.1.1.4'

loop_
_geom_angle_atom_site_label_1
_geom_angle_atom_site_label_2
_geom_angle_atom_site_label_3
_geom_angle
C2 N1 C8A 117.45(4)
N1 C2 C3 123.31(5)
N1 C2 C9 116.76(4)
C3 C2 C9 119.93(4)
C4 C3 C2 119.15(5)
C4 C3 H3 120.2(9)
C2 C3 H3 120.7(9)
C3 C4 C4A 119.48(5)
C3 C4 H4 125.3(10)
C4A C4 H4 115.0(10)
C4 C4A C5 123.04(5)
C4 C4A C8A 116.91(5)
C5 C4A C8A 120.04(5)
C6 C5 C4A 120.85(5)
C6 C5 H5 116.5(11)
C4A C5 H5 122.5(11)
C5 C6 C7 120.04(5)
C5 C6 H6 123.9(9)
C7 C6 H6 116.0(9)
C8 C7 C6 119.03(6)
C8 C7 H7 121.5(9)
C6 C7 H7 119.4(9)
C7 C8 C8A 123.34(5)
C7 C8 N2 117.89(5)
C8A C8 N2 118.74(4)
N1 C8A C8 119.61(4)
N1 C8A C4A 123.67(5)
C8 C8A C4A 116.66(4)
C10 C9 C2 126.79(5)
C10 C9 Cl1 120.52(4)
C2 C9 Cl1 112.67(4)
C9 C10 C12 122.90(6)
C9 C10 C11 122.26(5)
C12 C10 C11 114.80(6)
C10 C11 H11A 113.4(13)
C10 C11 H11B 107.8(18)
H11A C11 H11B 113.1(18)
C10 C11 H11C 107.5(14)
H11A C11 H11C 107.0(19)
H11B C11 H11C 108(2)
C10 C12 H12A 109.9(11)
C10 C12 H12B 112.1(16)
H12A C12 H12B 107(2)
C10 C12 H12C 109.8(17)
H12A C12 H12C 104(2)
H12B C12 H12C 113(3)
O1 N2 O2 124.57(7)
O1 N2 C8 118.62(7)
O2 N2 C8 116.81(6)

loop_
_geom_bond_atom_site_label_1
_geom_bond_atom_site_label_2
_geom_bond_distance
_geom_bond_publ_flag
N1 C2 1.3218(6) ?
N1 C8A 1.3598(6) ?
C2 C3 1.4217(7) ?
C2 C9 1.4821(7) yes
C3 C4 1.3686(8) ?
C3 H3 0.970(16) ?
C4 C4A 1.4126(8) ?
C4 H4 0.951(15) ?
C4A C5 1.4190(8) ?
C4A C8A 1.4193(7) ?
C5 C6 1.3718(10) ?
C5 H5 0.937(18) ?
C6 C7 1.4145(9) ?
C6 H6 0.973(15) ?
C7 C8 1.3682(7) ?
C7 H7 1.039(17) ?
C8 C8A 1.4159(7) ?
C8 N2 1.4649(7) ?
C9 C10 1.3394(9) yes
C9 Cl1 1.7553(6) yes
C10 C12 1.5011(9) ?
C10 C11 1.5006(10) ?
C11 H11A 0.979(15) ?
C11 H11B 0.90(3) ?
C11 H11C 0.94(3) ?
C12 H12A 1.00(2) ?
C12 H12B 0.87(3) ?
C12 H12C 0.82(3) ?
N2 O1 1.2170(10) ?
N2 O2 1.2335(11) ?

loop_
_geom_hbond_atom_site_label_D
_geom_hbond_atom_site_label_H
_geom_hbond_atom_site_label_A
_geom_hbond_site_symmetry_A
_geom_hbond_distance_DH
_geom_hbond_distance_HA
_geom_hbond_distance_DA
_geom_hbond_angle_DHA
C4 H4 O2 1_655 0.976(12) 2.482(13) 3.2098(7) 131.2(10)

loop_
_cod_related_entry_id
_cod_related_entry_database
_cod_related_entry_code
1 ChemSpider 21121441
